data_7118876
loop_
_publ_author_name
'O'Connor, Alice E'
'Mirzadeh, Nedaossadat'
'Bhargava, Suresh K.'
'Easun, Timothy L.'
'Schr\"oder, Martin'
'Blake, Alexander J.'

_publ_section_title
;
 Aurophilicity under pressure: a combined crystallographic and in situ
 spectroscopic study.
;
_journal_issue 41
_journal_name_full 'Chemical communications (Cambridge, England)'
_journal_page_first 6769
_journal_page_last 6772
_journal_paper_doi 10.1039/c6cc00923a
_journal_volume 52
_journal_year 2016
_chemical_formula_moiety 'C30 H24 Au2 Cl2 P2'
_chemical_formula_sum 'C30 H24 Au2 Cl2 P2'
_chemical_formula_weight 911.26
_space_group_crystal_system monoclinic
_space_group_IT_number 15
_space_group_name_Hall '-C 2yc'
_space_group_name_H-M_alt 'C 1 2/c 1'
_symmetry_space_group_name_Hall '-C 2yc'
_symmetry_space_group_name_H-M 'C 1 2/c 1'
_atom_sites_solution_hydrogens geom
_atom_sites_solution_primary direct
_audit_creation_date 2015-05-21
_audit_creation_method
;
Olex2 1.2
(compiled 2015.01.26 svn.r3150 for OlexSys, GUI svn.r4998)
;
_audit_update_record
;
2015-10-06 deposited with the CCDC.
2016-03-11 downloaded from the CCDC.
;
_cell_angle_alpha 90
_cell_angle_beta 102.508(4)
_cell_angle_gamma 90
_cell_formula_units_Z 4
_cell_length_a 17.4151(5)
_cell_length_b 13.4808(5)
_cell_length_c 12.0790(6)
_cell_measurement_reflns_used 4060
_cell_measurement_temperature 293.15
_cell_measurement_theta_max 25.8520
_cell_measurement_theta_min 1.9090
_cell_volume 2768.48(19)
_computing_cell_refinement
;
CrysAlisPro, Agilent Technologies,
Version 1.171.37.33 (release 27-03-2014 CrysAlis171 .NET)
(compiled Mar 27 2014,17:12:48)
;
_computing_data_collection
;
CrysAlisPro, Agilent Technologies,
Version 1.171.37.33 (release 27-03-2014 CrysAlis171 .NET)
(compiled Mar 27 2014,17:12:48)
;
_computing_data_reduction
;
CrysAlisPro, Agilent Technologies,
Version 1.171.37.33 (release 27-03-2014 CrysAlis171 .NET)
(compiled Mar 27 2014,17:12:48)
;
_computing_molecular_graphics 'Olex2 (Dolomanov et al., 2009)'
_computing_publication_material 'Olex2 (Dolomanov et al., 2009)'
_computing_structure_refinement 'ShelXL (Sheldrick, 2008)'
_computing_structure_solution 'ShelXS (Sheldrick, 2008)'
_diffrn_ambient_temperature 293.15
_diffrn_detector 'CCD area detector'
_diffrn_detector_area_resol_mean 16.1592
_diffrn_detector_type 'Agilent Diffraction Eos detector'
_diffrn_measured_fraction_theta_full 0.446
_diffrn_measured_fraction_theta_max 0.404
_diffrn_measurement_details
;
  1 omega    4.00   70.00   1.0000   40.0000
omega____ theta____ kappa____ phi______ frames
    -       26.4870    0.0000  150.0000 66

  2 omega   -5.00   57.00   1.0000   40.0000
omega____ theta____ kappa____ phi______ frames
    -       26.4870  -53.0000   17.0000 62

  3 omega  -49.00  -16.00   1.0000   40.0000
omega____ theta____ kappa____ phi______ frames
    -       26.4870  134.0000  123.0000 33

  4 omega  -30.00   26.00   1.0000   40.0000
omega____ theta____ kappa____ phi______ frames
    -       26.4870   39.0000  -12.0000 56

  5 omega  -25.00   33.00   1.0000   40.0000
omega____ theta____ kappa____ phi______ frames
    -       26.4870   13.0000   -3.0000 58

  6 omega    8.00   74.00   1.0000   40.0000
omega____ theta____ kappa____ phi______ frames
    -       26.4874  -97.0000 -143.0000 66

  7 omega  -28.00    3.00   1.0000   40.0000
omega____ theta____ kappa____ phi______ frames
    -       26.4870   97.0000  -35.0000 31

  8 omega  -57.00    5.00   1.0000   40.0000
omega____ theta____ kappa____ phi______ frames
    -      -28.0500   53.0000  -17.0000 62

  9 omega  -12.00   15.00   1.0000   40.0000
omega____ theta____ kappa____ phi______ frames
    -      -28.0500  -81.0000   29.0000 27

 10 omega   -5.00   26.00   1.0000   40.0000
omega____ theta____ kappa____ phi______ frames
    -      -28.0500  -97.0000   35.0000 31

 11 omega  -22.00   13.00   1.0000   40.0000
omega____ theta____ kappa____ phi______ frames
    -      -28.0500  -53.0000   17.0000 35

 12 omega   -6.00   27.00   1.0000   40.0000
omega____ theta____ kappa____ phi______ frames
    -      -28.0500  -97.0000 -143.0000 33

 13 omega  -20.00   11.00   1.0000   40.0000
omega____ theta____ kappa____ phi______ frames
    -       26.4870   81.0000  151.0000 31

 14 omega   -7.00   62.00   1.0000   40.0000
omega____ theta____ kappa____ phi______ frames
    -       26.4870  -37.0000 -180.0000 69

 15 omega  -29.00    2.00   1.0000   40.0000
omega____ theta____ kappa____ phi______ frames
    -       26.4870   97.0000  -35.0000 31

 16 omega   18.00   70.00   1.0000   40.0000
omega____ theta____ kappa____ phi______ frames
    -       26.4870 -114.0000   44.0000 52

 17 omega  -52.00   17.00   1.0000   40.0000
omega____ theta____ kappa____ phi______ frames
    -      -28.0500   39.0000  167.0000 69

 18 omega  -25.00   29.00   1.0000   40.0000
omega____ theta____ kappa____ phi______ frames
    -      -28.0500  -39.0000   12.0000 54

 19 omega  -28.00   28.00   1.0000   40.0000
omega____ theta____ kappa____ phi______ frames
    -      -28.0500  -39.0000 -167.0000 56

 20 omega    4.00   37.00   1.0000   40.0000
omega____ theta____ kappa____ phi______ frames
    -      -28.0500 -114.0000   44.0000 33
;
_diffrn_measurement_device '\k-geometry diffractometer'
_diffrn_measurement_device_type 'SuperNova, single source at offset, Eos'
_diffrn_measurement_method '\w scans'
_diffrn_orient_matrix_UB_11 0.0149601000
_diffrn_orient_matrix_UB_12 0.0326446000
_diffrn_orient_matrix_UB_13 -0.0363379000
_diffrn_orient_matrix_UB_21 -0.0137786000
_diffrn_orient_matrix_UB_22 -0.0323495000
_diffrn_orient_matrix_UB_23 -0.0463431000
_diffrn_orient_matrix_UB_31 -0.0364107000
_diffrn_orient_matrix_UB_32 0.0256227000
_diffrn_orient_matrix_UB_33 -0.0122972000
_diffrn_radiation_collimation 'focusing mirrors'
_diffrn_radiation_monochromator mirror
_diffrn_radiation_probe x-ray
_diffrn_radiation_type MoK\a
_diffrn_radiation_wavelength 0.71073
_diffrn_reflns_av_R_equivalents 0.0360
_diffrn_reflns_av_unetI/netI 0.0238
_diffrn_reflns_Laue_measured_fraction_full 0.446
_diffrn_reflns_Laue_measured_fraction_max 0.404
_diffrn_reflns_limit_h_max 20
_diffrn_reflns_limit_h_min -20
_diffrn_reflns_limit_k_max 14
_diffrn_reflns_limit_k_min -14
_diffrn_reflns_limit_l_max 12
_diffrn_reflns_limit_l_min -12
_diffrn_reflns_number 10704
_diffrn_reflns_point_group_measured_fraction_full 0.446
_diffrn_reflns_point_group_measured_fraction_max 0.404
_diffrn_reflns_theta_full 26.000
_diffrn_reflns_theta_max 27.873
_diffrn_reflns_theta_min 1.928
_diffrn_source 'microfocus sealed tube'
_diffrn_source_target Mo
_diffrn_source_type 'Agilent Diffraction microfocus tube'
_exptl_absorpt_coefficient_mu 10.914
_exptl_absorpt_correction_T_max 0.4307
_exptl_absorpt_correction_T_min 0.3911
_exptl_absorpt_correction_type multi-scan
_exptl_absorpt_process_details
;
'SADABS-2008/1 (Bruker,2008) was used for absorption correction. 
wR2(int) was 0.0483 before and 0.0440 after correction. 
The Ratio of minimum to maximum transmission is 0.9081.
 The \l/2 correction factor is 0.0000.'
;
_exptl_crystal_colour 'clear colourless'
_exptl_crystal_colour_lustre clear
_exptl_crystal_colour_primary colourless
_exptl_crystal_density_diffrn 2.186
_exptl_crystal_description plate
_exptl_crystal_F_000 1704
_exptl_crystal_size_max 0.073
_exptl_crystal_size_mid 0.05
_exptl_crystal_size_min 0.01
_refine_diff_density_max 0.414
_refine_diff_density_min -0.342
_refine_diff_density_rms 0.079
_refine_ls_extinction_method none
_refine_ls_goodness_of_fit_ref 1.070
_refine_ls_hydrogen_treatment constr
_refine_ls_matrix_type full
_refine_ls_number_parameters 163
_refine_ls_number_reflns 1337
_refine_ls_number_restraints 171
_refine_ls_restrained_S_all 1.027
_refine_ls_R_factor_all 0.0353
_refine_ls_R_factor_gt 0.0238
_refine_ls_shift/su_max 0.001
_refine_ls_shift/su_mean 0.000
_refine_ls_structure_factor_coef Fsqd
_refine_ls_weighting_details 'w=1/[\s^2^(Fo^2^)+(0.0169P)^2^+10.5748P] where P=(Fo^2^+2Fc^2^)/3'
_refine_ls_weighting_scheme calc
_refine_ls_wR_factor_gt 0.0429
_refine_ls_wR_factor_ref 0.0460
_reflns_Friedel_coverage 0.000
_reflns_number_gt 1129
_reflns_number_total 1337
_reflns_threshold_expression 'I > 2\s(I)'
_cod_data_source_file c6cc00923a2.cif
_cod_data_source_block ambient_pressure
_cod_depositor_comments
;
The following automatic conversions were performed:

'_diffrn_radiation_probe' value 'X-ray' changed to 'x-ray' according
to
/usr/data/users/saulius/crontab/automatic-downloads/rss-feeds/RSC/lib/dictionaries/cif_core.dic
dictionary named 'cif_core.dic' version 2.4.2 from 2011-04-26.

Automatic conversion script
Id: cif_fix_values 4268 2015-11-12 08:31:59Z antanas 

 Adding full bibliography for 7118875--7118888.cif.
;
_cod_original_cell_volume 2768.47(19)
_cod_database_code 7118876
_chemical_oxdiff_formula 'C30H24Au2Cl2P2 '
_chemical_oxdiff_usercomment 'Digold-dichloride Plate crystal amb pressure '
_shelx_space_group_comment
;
The symmetry employed for this shelxl refinement is uniquely defined
by the following loop, which should always be used as a source of
symmetry information in preference to the above space-group names.
They are only intended as comments.
;
_reflns_odcompleteness_completeness 43.28
_reflns_odcompleteness_iscentric 1
_reflns_odcompleteness_theta 26.32
_olex2_refinement_description
;
1. Fixed Uiso
 At 1.2 times of:
  All C(H) groups
2. Restrained distances
 C7-C8 = C9-C10 = C11-C12
 1.39 with sigma of 0.02
 C8-C7 \\sim C8-C9 \\sim C9-C10 \\sim C10-C11 \\sim C11-C12 \\sim C12-C7
 with sigma of 0.02
 C15_$1-C13 \\sim C15_$1-C14_$1
 with sigma of 0.02
 C15_$1-C13 \\sim C14-C13
 with sigma of 0.02
 C14-C13 \\sim C15-C14
 with sigma of 0.02
 C3-C2 \\sim C3-C4 \\sim C5-C4 \\sim C6-C5 \\sim C1-C6 \\sim C2-C1
 with sigma of 0.02
3. Rigid body (RIGU) restrains
 All non-hydrogen atoms
 with sigma for 1-2 distances of 0.004 and sigma for 1-3 distances of 0.004
4.a Aromatic/amide H refined with riding coordinates:
 C5(H5), C6(H6), C12(H12), C2(H2), C8(H8), C9(H9), C14(H14), C15(H15),
 C11(H11), C10(H10), C4(H4), C3(H3)
;
_shelx_shelxl_version_number 2014/7
_olex2_submission_special_instructions 'No special instructions were received'

loop_
_space_group_symop_operation_xyz
'x, y, z'
'-x, y, -z+1/2'
'x+1/2, y+1/2, z'
'-x+1/2, y+1/2, -z+1/2'
'-x, -y, -z'
'x, -y, z-1/2'
'-x+1/2, -y+1/2, -z'
'x+1/2, -y+1/2, z-1/2'

loop_
_atom_site_label
_atom_site_type_symbol
_atom_site_fract_x
_atom_site_fract_y
_atom_site_fract_z
_atom_site_U_iso_or_equiv
_atom_site_adp_type
_atom_site_occupancy
_atom_site_site_symmetry_order
_atom_site_calc_flag
_atom_site_refinement_flags_posn
_atom_site_refinement_flags_adp
Au1 Au 0.07462(2) 0.73366(2) 0.16362(3) 0.04166(12) Uani 1 1 d . U
P1 P 0.16945(10) 0.64159(13) 0.26791(17) 0.0356(5) Uani 1 1 d . U
C5 C 0.3822(4) 0.5474(5) 0.2187(7) 0.056(2) Uani 1 1 d D U
H5 H 0.4269 0.5174 0.2617 0.067 Uiso 1 1 calc R .
C7 C 0.1346(4) 0.5223(5) 0.3062(6) 0.0347(16) Uani 1 1 d D U
C6 C 0.3203(4) 0.5700(5) 0.2670(7) 0.052(2) Uani 1 1 d D U
H6 H 0.3236 0.5560 0.3433 0.062 Uiso 1 1 calc R .
C12 C 0.0858(4) 0.5169(5) 0.3787(6) 0.0430(18) Uani 1 1 d D U
H12 H 0.0718 0.5748 0.4114 0.052 Uiso 1 1 calc R .
C2 C 0.2502(4) 0.6351(5) 0.0922(6) 0.0434(18) Uani 1 1 d D U
H2 H 0.2057 0.6656 0.0490 0.052 Uiso 1 1 calc R .
C8 C 0.1528(4) 0.4359(5) 0.2545(7) 0.048(2) Uani 1 1 d D U
H8 H 0.1852 0.4383 0.2026 0.058 Uiso 1 1 calc R .
C1 C 0.2521(4) 0.6137(5) 0.2038(6) 0.0369(16) Uani 1 1 d D U
C9 C 0.1224(4) 0.3466(5) 0.2812(7) 0.052(2) Uani 1 1 d D U
H9 H 0.1347 0.2886 0.2471 0.063 Uiso 1 1 calc R .
Cl1 Cl -0.02240(12) 0.82591(18) 0.0549(2) 0.0750(8) Uani 1 1 d . U
C13 C 0.2136(3) 0.7011(4) 0.4017(6) 0.0321(17) Uani 1 1 d D U
C14 C 0.2463(3) 0.6477(5) 0.4982(5) 0.0389(19) Uani 1 1 d D U
H14 H 0.2439 0.5788 0.4977 0.047 Uiso 1 1 calc R .
C15 C 0.2822(4) 0.6974(5) 0.5949(6) 0.0389(19) Uani 1 1 d D U
H15 H 0.3043 0.6613 0.6596 0.047 Uiso 1 1 calc R .
C11 C 0.0560(4) 0.4275(5) 0.4054(7) 0.053(2) Uani 1 1 d D U
H11 H 0.0232 0.4251 0.4567 0.063 Uiso 1 1 calc R .
C10 C 0.0750(4) 0.3422(5) 0.3562(7) 0.050(2) Uani 1 1 d D U
H10 H 0.0555 0.2815 0.3742 0.060 Uiso 1 1 calc R .
C4 C 0.3781(4) 0.5691(5) 0.1065(7) 0.056(2) Uani 1 1 d D U
H4 H 0.4204 0.5541 0.0739 0.067 Uiso 1 1 calc R .
C3 C 0.3121(4) 0.6129(5) 0.0420(7) 0.051(2) Uani 1 1 d D U
H3 H 0.3092 0.6273 -0.0341 0.061 Uiso 1 1 calc R .

loop_
_atom_site_aniso_label
_atom_site_aniso_U_11
_atom_site_aniso_U_22
_atom_site_aniso_U_33
_atom_site_aniso_U_23
_atom_site_aniso_U_13
_atom_site_aniso_U_12
Au1 0.03962(17) 0.0414(2) 0.0434(3) 0.00323(13) 0.00793(15) 0.00528(12)
P1 0.0356(10) 0.0306(14) 0.0400(15) -0.0011(7) 0.0071(10) 0.0000(7)
C5 0.038(4) 0.056(6) 0.077(6) 0.004(4) 0.020(4) 0.007(3)
C7 0.029(3) 0.028(4) 0.046(5) 0.001(3) 0.004(3) 0.002(2)
C6 0.045(4) 0.052(6) 0.059(6) 0.003(3) 0.013(4) 0.003(3)
C12 0.047(4) 0.031(4) 0.054(5) -0.005(3) 0.017(3) 0.002(3)
C2 0.052(4) 0.033(5) 0.044(4) -0.008(3) 0.009(3) -0.008(3)
C8 0.046(4) 0.036(5) 0.062(5) -0.005(3) 0.013(3) 0.001(3)
C1 0.037(3) 0.029(4) 0.045(4) -0.004(3) 0.010(3) -0.004(2)
C9 0.050(4) 0.035(5) 0.069(6) -0.006(3) 0.008(4) 0.000(3)
Cl1 0.0562(13) 0.094(2) 0.077(2) 0.0329(13) 0.0199(13) 0.0334(11)
C13 0.033(4) 0.027(5) 0.038(4) 0.000(2) 0.011(3) -0.001(2)
C14 0.048(4) 0.027(5) 0.042(5) -0.001(2) 0.010(3) -0.001(3)
C15 0.047(4) 0.030(5) 0.040(5) 0.005(3) 0.009(4) 0.001(3)
C11 0.053(4) 0.041(5) 0.064(6) 0.008(3) 0.013(4) -0.002(3)
C10 0.048(4) 0.032(5) 0.066(6) 0.005(3) 0.003(3) -0.008(3)
C4 0.057(4) 0.035(5) 0.083(6) -0.009(3) 0.032(4) -0.004(3)
C3 0.059(4) 0.035(5) 0.064(5) -0.006(3) 0.026(4) -0.009(3)

loop_
_atom_type_symbol
_atom_type_description
_atom_type_scat_dispersion_real
_atom_type_scat_dispersion_imag
_atom_type_scat_source
C C 0.0033 0.0016 'International Tables Vol C Tables 4.2.6.8 and 6.1.1.4'
H H 0.0000 0.0000 'International Tables Vol C Tables 4.2.6.8 and 6.1.1.4'
P P 0.1023 0.0942 'International Tables Vol C Tables 4.2.6.8 and 6.1.1.4'
Cl Cl 0.1484 0.1585 'International Tables Vol C Tables 4.2.6.8 and 6.1.1.4'
Au Au -2.0133 8.8022 'International Tables Vol C Tables 4.2.6.8 and 6.1.1.4'

loop_
_geom_angle_atom_site_label_1
_geom_angle_atom_site_label_2
_geom_angle_atom_site_label_3
_geom_angle
_geom_angle_site_symmetry_1
P1 Au1 Cl1 179.11(8) .
C7 P1 Au1 113.0(2) .
C7 P1 C1 105.4(3) .
C7 P1 C13 105.4(3) .
C1 P1 Au1 115.7(2) .
C1 P1 C13 104.4(3) .
C13 P1 Au1 112.1(2) .
C6 C5 H5 120.1 .
C6 C5 C4 119.9(8) .
C4 C5 H5 120.1 .
C12 C7 P1 120.5(5) .
C12 C7 C8 118.9(7) .
C8 C7 P1 120.4(6) .
C5 C6 H6 119.5 .
C5 C6 C1 121.1(8) .
C1 C6 H6 119.5 .
C7 C12 H12 119.3 .
C7 C12 C11 121.4(7) .
C11 C12 H12 119.3 .
C1 C2 H2 118.9 .
C1 C2 C3 122.1(7) .
C3 C2 H2 118.9 .
C7 C8 H8 120.4 .
C9 C8 C7 119.3(8) .
C9 C8 H8 120.4 .
C6 C1 P1 120.9(6) .
C2 C1 P1 121.5(5) .
C2 C1 C6 117.6(7) .
C8 C9 H9 119.5 .
C10 C9 C8 121.0(7) .
C10 C9 H9 119.5 .
C14 C13 P1 122.5(5) .
C15 C13 P1 118.4(4) 7_566
C15 C13 C14 119.0(5) 7_566
C13 C14 H14 120.3 .
C15 C14 C13 119.4(6) .
C15 C14 H14 120.3 .
C13 C15 C14 121.6(6) 7_566
C13 C15 H15 119.2 7_566
C14 C15 H15 119.2 .
C12 C11 H11 120.1 .
C10 C11 C12 119.7(8) .
C10 C11 H11 120.1 .
C9 C10 C11 119.6(7) .
C9 C10 H10 120.2 .
C11 C10 H10 120.2 .
C5 C4 H4 119.7 .
C5 C4 C3 120.6(8) .
C3 C4 H4 119.7 .
C2 C3 H3 120.6 .
C4 C3 C2 118.8(8) .
C4 C3 H3 120.6 .

loop_
_geom_bond_atom_site_label_1
_geom_bond_atom_site_label_2
_geom_bond_distance
_geom_bond_site_symmetry_2
Au1 P1 2.2256(16) .
Au1 Cl1 2.2725(17) .
P1 C7 1.814(7) .
P1 C1 1.815(8) .
P1 C13 1.819(7) .
C5 H5 0.9300 .
C5 C6 1.367(9) .
C5 C4 1.373(9) .
C7 C12 1.348(8) .
C7 C8 1.390(8) .
C6 H6 0.9300 .
C6 C1 1.396(7) .
C12 H12 0.9300 .
C12 C11 1.378(8) .
C2 H2 0.9300 .
C2 C1 1.372(8) .
C2 C3 1.379(8) .
C8 H8 0.9300 .
C8 C9 1.382(9) .
C9 H9 0.9300 .
C9 C10 1.352(8) .
C13 C14 1.384(7) .
C13 C15 1.370(8) 7_566
C14 H14 0.9300 .
C14 C15 1.374(7) .
C15 C13 1.370(8) 7_566
C15 H15 0.9300 .
C11 H11 0.9300 .
C11 C10 1.367(9) .
C10 H10 0.9300 .
C4 H4 0.9300 .
C4 C3 1.375(8) .
C3 H3 0.9300 .

loop_
_geom_torsion_atom_site_label_1
_geom_torsion_atom_site_label_2
_geom_torsion_atom_site_label_3
_geom_torsion_atom_site_label_4
_geom_torsion
_geom_torsion_site_symmetry_1
_geom_torsion_site_symmetry_4
Au1 P1 C7 C12 -68.2(6) . .
Au1 P1 C7 C8 106.8(5) . .
Au1 P1 C1 C6 170.1(5) . .
Au1 P1 C1 C2 -9.6(6) . .
Au1 P1 C13 C14 151.1(5) . .
Au1 P1 C13 C15 -32.0(5) . 7_566
P1 C7 C12 C11 177.4(5) . .
P1 C7 C8 C9 -176.9(5) . .
P1 C13 C14 C15 176.7(6) . .
C5 C6 C1 P1 178.9(5) . .
C5 C6 C1 C2 -1.4(10) . .
C5 C4 C3 C2 0.4(10) . .
C7 P1 C1 C6 -64.4(6) . .
C7 P1 C1 C2 116.0(5) . .
C7 P1 C13 C14 27.9(7) . .
C7 P1 C13 C15 -155.2(5) . 7_566
C7 C12 C11 C10 -1.2(11) . .
C7 C8 C9 C10 0.3(10) . .
C6 C5 C4 C3 -0.4(11) . .
C12 C7 C8 C9 -1.8(10) . .
C12 C11 C10 C9 -0.4(11) . .
C8 C7 C12 C11 2.3(10) . .
C8 C9 C10 C11 0.8(10) . .
C1 P1 C7 C12 164.5(5) . .
C1 P1 C7 C8 -20.4(6) . .
C1 P1 C13 C14 -82.9(6) . .
C1 P1 C13 C15 94.0(5) . 7_566
C1 C2 C3 C4 -0.9(9) . .
C13 P1 C7 C12 54.5(6) . .
C13 P1 C7 C8 -130.5(5) . .
C13 P1 C1 C6 46.4(6) . .
C13 P1 C1 C2 -133.3(5) . .
C13 C14 C15 C13 0.2(10) . 7_566
C15 C13 C14 C15 -0.2(10) 7_566 .
C4 C5 C6 C1 0.9(11) . .
C3 C2 C1 P1 -179.0(5) . .
C3 C2 C1 C6 1.4(9) . .
